data_2223548
loop_
_publ_author_name
'Salim, Muhammad'
'Mahmood, Zaid'
'Tahir, M. Nawaz'
'Ahmad, Saeed'
'Yaseen, Muhammad'

_publ_section_title
;
 2-(3,4-Dimethylanilino)acetohydrazide
;
_journal_coeditor_code SI2205
_journal_issue 10
_journal_name_full 'Acta Crystallographica Section E'
_journal_page_first o2595
_journal_paper_doi 10.1107/S1600536809038963
_journal_volume 65
_journal_year 2009
_chemical_formula_iupac 'C10 H15 N3 O'
_chemical_formula_moiety 'C10 H15 N3 O'
_chemical_formula_sum 'C10 H15 N3 O'
_chemical_formula_weight 193.25
_chemical_name_systematic
;
2-(3,4-Dimethylanilino)acetohydrazide
;
_space_group_IT_number 2
_symmetry_cell_setting triclinic
_symmetry_space_group_name_Hall '-P 1'
_symmetry_space_group_name_H-M 'P -1'
_atom_sites_solution_hydrogens geom
_atom_sites_solution_primary direct
_atom_sites_solution_secondary difmap
_audit_creation_method SHELXL-97
_cell_angle_alpha 80.657(6)
_cell_angle_beta 86.733(5)
_cell_angle_gamma 84.040(6)
_cell_formula_units_Z 2
_cell_length_a 5.1956(6)
_cell_length_b 6.0869(7)
_cell_length_c 16.3477(19)
_cell_measurement_reflns_used 2187
_cell_measurement_temperature 296(2)
_cell_measurement_theta_max 27.08
_cell_measurement_theta_min 2.53
_cell_volume 506.96(10)
_computing_cell_refinement 'SAINT (Bruker, 2007)'
_computing_data_collection 'APEX2 (Bruker, 2007)'
_computing_data_reduction 'SAINT (Bruker, 2007)'
_computing_molecular_graphics 'ORTEP-3 for Windows (Farrugia, 1997) and PLATON (Spek, 2009)'
_computing_publication_material
;
WinGX (Farrugia, 1999) and PLATON (Spek, 2009)
;
_computing_structure_refinement 'SHELXL97 (Sheldrick, 2008)'
_computing_structure_solution 'SHELXS97 (Sheldrick, 2008)'
_diffrn_ambient_temperature 296(2)
_diffrn_detector_area_resol_mean 7.60
_diffrn_measured_fraction_theta_full 0.988
_diffrn_measured_fraction_theta_max 0.978
_diffrn_measurement_device_type 'Bruker Kappa APEXII CCD'
_diffrn_measurement_method \w
_diffrn_radiation_monochromator graphite
_diffrn_radiation_source 'fine-focus sealed tube'
_diffrn_radiation_type MoK\a
_diffrn_radiation_wavelength 0.71073
_diffrn_reflns_av_R_equivalents 0.0338
_diffrn_reflns_av_sigmaI/netI 0.0404
_diffrn_reflns_limit_h_max 5
_diffrn_reflns_limit_h_min -6
_diffrn_reflns_limit_k_max 7
_diffrn_reflns_limit_k_min -7
_diffrn_reflns_limit_l_max 19
_diffrn_reflns_limit_l_min -20
_diffrn_reflns_number 8717
_diffrn_reflns_theta_full 25.00
_diffrn_reflns_theta_max 27.08
_diffrn_reflns_theta_min 2.53
_diffrn_standards_number 0
_exptl_absorpt_coefficient_mu 0.085
_exptl_absorpt_correction_T_max 0.991
_exptl_absorpt_correction_T_min 0.989
_exptl_absorpt_correction_type multi-scan
_exptl_absorpt_process_details '(SADABS; Bruker, 2005)'
_exptl_crystal_colour yellow
_exptl_crystal_density_diffrn 1.266
_exptl_crystal_density_method 'not measured'
_exptl_crystal_description needle
_exptl_crystal_F_000 208
_exptl_crystal_size_max 0.25
_exptl_crystal_size_mid 0.12
_exptl_crystal_size_min 0.10
_refine_diff_density_max 0.223
_refine_diff_density_min -0.305
_refine_ls_goodness_of_fit_ref 1.034
_refine_ls_hydrogen_treatment mixed
_refine_ls_matrix_type full
_refine_ls_number_parameters 180
_refine_ls_number_reflns 2182
_refine_ls_number_restraints 1
_refine_ls_restrained_S_all 1.041
_refine_ls_R_factor_all 0.0996
_refine_ls_R_factor_gt 0.0529
_refine_ls_shift/su_max 0.000
_refine_ls_shift/su_mean 0.000
_refine_ls_structure_factor_coef Fsqd
_refine_ls_weighting_details 'w=1/[\s^2^(Fo^2^)+(0.0718P)^2^+0.1107P] where P=(Fo^2^+2Fc^2^)/3'
_refine_ls_weighting_scheme calc
_refine_ls_wR_factor_gt 0.1345
_refine_ls_wR_factor_ref 0.1573
_reflns_number_gt 1299
_reflns_number_total 2182
_reflns_threshold_expression I>2\s(I)
_cod_data_source_file si2205.cif
_cod_data_source_block I
_cod_database_code 2223548
_cod_database_fobs_code 2223548

loop_
_symmetry_equiv_pos_site_id
_symmetry_equiv_pos_as_xyz
1 x,y,z
2 -x,-y,-z

loop_
_atom_site_aniso_label
_atom_site_aniso_U_11
_atom_site_aniso_U_22
_atom_site_aniso_U_33
_atom_site_aniso_U_12
_atom_site_aniso_U_13
_atom_site_aniso_U_23
O1 0.0463(8) 0.0453(9) 0.0813(12) 0.0028(7) 0.0029(8) -0.0035(8)
N1 0.0550(11) 0.0357(9) 0.0591(12) -0.0053(8) 0.0063(9) -0.0063(8)
N2 0.0367(9) 0.0339(9) 0.0541(11) -0.0060(7) 0.0040(8) 0.0024(8)
N3 0.0415(10) 0.0403(10) 0.0604(13) -0.0108(8) 0.0008(9) 0.0078(9)
C1A 0.0391(12) 0.038(2) 0.038(2) -0.0060(14) 0.0067(14) 0.0007(17)
C2A 0.0480(19) 0.0329(18) 0.049(3) -0.0067(15) 0.0062(18) -0.0031(16)
C3A 0.045(3) 0.035(3) 0.061(3) -0.002(2) 0.013(2) 0.004(2)
C4A 0.048(2) 0.048(2) 0.046(3) -0.0130(18) 0.0021(17) -0.0001(19)
C5A 0.056(2) 0.048(2) 0.055(3) -0.0001(17) 0.0026(19) -0.0103(19)
C6A 0.048(2) 0.039(2) 0.052(2) 0.0053(17) 0.0013(18) -0.0115(18)
C7A 0.052(2) 0.054(2) 0.104(4) 0.0030(18) -0.003(2) 0.016(2)
C8A 0.065(2) 0.087(3) 0.058(2) -0.013(2) -0.0144(19) 0.007(2)
C9 0.0370(10) 0.0506(12) 0.0503(13) -0.0124(9) -0.0015(9) -0.0006(10)
C10 0.0338(9) 0.0408(11) 0.0461(12) -0.0045(9) -0.0039(9) -0.0042(9)
C1B 0.0391(12) 0.038(2) 0.038(2) -0.0060(14) 0.0067(14) 0.0007(17)
C2B 0.046(4) 0.051(6) 0.038(5) -0.007(4) 0.013(4) -0.022(4)
C3B 0.055(6) 0.114(10) 0.043(6) -0.044(6) -0.007(4) 0.008(6)
C4B 0.042(7) 0.116(15) 0.047(6) -0.040(8) -0.017(5) 0.026(8)
C5B 0.048(5) 0.091(7) 0.088(7) 0.019(5) 0.002(5) 0.023(6)
C6B 0.069(5) 0.060(5) 0.051(6) -0.003(4) 0.000(4) -0.007(4)
C7B 0.178(13) 0.165(13) 0.055(7) -0.084(11) -0.038(7) -0.006(7)
C8B 0.080(7) 0.141(12) 0.091(8) -0.030(7) -0.027(6) 0.025(8)

loop_
_atom_site_type_symbol
_atom_site_label
_atom_site_fract_x
_atom_site_fract_y
_atom_site_fract_z
_atom_site_U_iso_or_equiv
_atom_site_thermal_displace_type
_atom_site_calc_flag
_atom_site_refinement_flags
_atom_site_occupancy
O O1 0.3981(3) 0.8061(2) 0.09951(10) 0.0591(6) Uani . . 1.000
N N1 0.6054(3) 0.2257(3) 0.16440(12) 0.0503(6) Uani . . 1.000
N N2 0.7511(3) 0.5889(3) 0.06510(10) 0.0427(6) Uani . . 1.000
N N3 0.8768(4) 0.7634(3) 0.01577(12) 0.0488(6) Uani . . 1.000
C C1A 0.7662(6) 0.2289(5) 0.2378(2) 0.0393(10) Uani . . 0.677(5)
C C2A 0.9473(5) 0.0477(4) 0.2606(2) 0.0438(13) Uani . . 0.677(5)
C C3A 1.1022(5) 0.0453(4) 0.3274(2) 0.0490(17) Uani . . 0.677(5)
C C4A 1.0758(5) 0.2241(5) 0.37135(17) 0.0477(14) Uani . . 0.677(5)
C C5A 0.8947(5) 0.4053(5) 0.34854(18) 0.0533(14) Uani . . 0.677(5)
C C6A 0.7398(6) 0.4077(5) 0.2818(2) 0.0467(12) Uani . . 0.677(5)
C C7A 1.3044(7) -0.1488(7) 0.3490(3) 0.0738(16) Uani . . 0.677(5)
C C8A 1.2393(8) 0.2247(8) 0.4457(2) 0.0712(14) Uani . . 0.677(5)
C C9 0.4124(4) 0.4092(3) 0.14708(14) 0.0462(7) Uani . . 1.000
C C10 0.5202(4) 0.6210(3) 0.10230(13) 0.0404(6) Uani . . 1.000
C C1B 0.7655(13) 0.1771(12) 0.2182(4) 0.0393(10) Uani . . 0.323(5)
C C2B 0.7810(13) 0.3188(12) 0.2760(4) 0.044(3) Uani . . 0.323(5)
C C3B 0.9597(14) 0.2633(16) 0.3379(4) 0.070(4) Uani . . 0.323(5)
C C4B 1.1229(12) 0.0662(18) 0.3420(4) 0.070(6) Uani . . 0.323(5)
C C5B 1.1073(11) -0.0755(13) 0.2842(5) 0.082(4) Uani . . 0.323(5)
C C6B 0.9286(13) -0.0200(11) 0.2222(5) 0.061(3) Uani . . 0.323(5)
C C7B 0.976(3) 0.398(2) 0.4034(7) 0.128(7) Uani . . 0.323(5)
C C8B 1.327(2) -0.016(2) 0.4075(7) 0.107(5) Uani . . 0.323(5)
H H9B 0.28341 0.36754 0.11331 0.0555 Uiso . . 1.000
H H71 1.47378 -0.09809 0.33824 0.1105 Uiso . . 0.677(5)
H H72 1.28469 -0.26206 0.31590 0.1105 Uiso . . 0.677(5)
H H73 1.28350 -0.20965 0.40670 0.1105 Uiso . . 0.677(5)
H H81 1.22173 0.09055 0.48469 0.1067 Uiso . . 0.677(5)
H H82 1.18148 0.35253 0.47170 0.1067 Uiso . . 0.677(5)
H H83 1.41764 0.23127 0.42745 0.1067 Uiso . . 0.677(5)
H H1 0.62840 0.12010 0.13484 0.0604 Uiso . . 1.000
H H2 0.82856 0.45577 0.07117 0.0512 Uiso . . 1.000
H H2A 0.96495 -0.07194 0.23116 0.0527 Uiso . . 0.677(5)
H H3A 0.750(5) 0.876(4) 0.0011(14) 0.0586 Uiso . . 1.000
H H3B 0.987(5) 0.812(4) 0.0509(14) 0.0586 Uiso . . 1.000
H H5A 0.87706 0.52492 0.37797 0.0638 Uiso . . 0.677(5)
H H6A 0.61862 0.52888 0.26650 0.0560 Uiso . . 0.677(5)
H H9A 0.32655 0.43974 0.19886 0.0555 Uiso . . 1.000
H H2B 0.67185 0.45070 0.27324 0.0524 Uiso . . 0.323(5)
H H5B 1.21645 -0.20739 0.28692 0.0981 Uiso . . 0.323(5)
H H6B 0.91819 -0.11483 0.18355 0.0722 Uiso . . 0.323(5)
H H74 0.94121 0.30939 0.45637 0.1919 Uiso . . 0.323(5)
H H75 0.85030 0.52584 0.39513 0.1919 Uiso . . 0.323(5)
H H76 1.14620 0.44622 0.40183 0.1919 Uiso . . 0.323(5)
H H84 1.24727 -0.09990 0.45535 0.1600 Uiso . . 0.323(5)
H H85 1.39623 0.11061 0.42324 0.1600 Uiso . . 0.323(5)
H H86 1.46349 -0.10908 0.38474 0.1600 Uiso . . 0.323(5)

loop_
_atom_type_symbol
_atom_type_description
_atom_type_scat_dispersion_real
_atom_type_scat_dispersion_imag
_atom_type_scat_source
C C 0.0033 0.0016 'International Tables Vol C Tables 4.2.6.8 and 6.1.1.4'
H H 0.0000 0.0000 'International Tables Vol C Tables 4.2.6.8 and 6.1.1.4'
N N 0.0061 0.0033 'International Tables Vol C Tables 4.2.6.8 and 6.1.1.4'
O O 0.0106 0.0060 'International Tables Vol C Tables 4.2.6.8 and 6.1.1.4'

loop_
_geom_angle_atom_site_label_1
_geom_angle_atom_site_label_2
_geom_angle_atom_site_label_3
_geom_angle_site_symmetry_1
_geom_angle_site_symmetry_2
_geom_angle_site_symmetry_3
_geom_angle
_geom_angle_publ_flag
C1A N1 C9 . . . 115.60(19) no
C1B N1 C9 . . . 132.4(4) no
N3 N2 C10 . . . 123.20(17) no
C1B N1 H1 . . . 105.00 no
C9 N1 H1 . . . 122.00 no
C1A N1 H1 . . . 122.00 no
N3 N2 H2 . . . 118.00 no
C10 N2 H2 . . . 118.00 no
N2 N3 H3A . . . 105.9(16) no
N2 N3 H3B . . . 105.9(14) no
H3A N3 H3B . . . 108(2) no
C2A C1A C6A . . . 120.0(3) no
N1 C1A C2A . . . 118.2(3) no
N1 C1A C6A . . . 121.8(3) no
C2B C1B C6B . . . 120.1(6) no
N1 C1B C6B . . . 120.3(6) no
N1 C1B C2B . . . 119.6(6) no
C1A C2A C3A . . . 120.0(3) no
C1B C2B C3B . . . 120.0(7) no
C2A C3A C7A . . . 119.1(3) no
C4A C3A C7A . . . 120.9(3) no
C2A C3A C4A . . . 120.0(2) no
C2B C3B C4B . . . 120.0(7) no
C4B C3B C7B . . . 117.1(8) no
C2B C3B C7B . . . 122.8(9) no
C5A C4A C8A . . . 118.7(3) no
C3A C4A C8A . . . 121.2(3) no
C3A C4A C5A . . . 120.0(3) no
C3B C4B C5B . . . 120.0(6) no
C5B C4B C8B . . . 114.7(8) no
C3B C4B C8B . . . 125.3(8) no
C4A C5A C6A . . . 120.0(3) no
C4B C5B C6B . . . 120.0(7) no
C1A C6A C5A . . . 120.0(3) no
C1B C6B C5B . . . 119.9(7) no
N1 C9 C10 . . . 113.32(17) no
O1 C10 C9 . . . 122.10(19) no
N2 C10 C9 . . . 114.70(17) no
O1 C10 N2 . . . 123.18(19) no
C1A C2A H2A . . . 120.00 no
C3A C2A H2A . . . 120.00 no
C3B C2B H2B . . . 120.00 no
C1B C2B H2B . . . 120.00 no
C6A C5A H5A . . . 120.00 no
C4A C5A H5A . . . 120.00 no
C6B C5B H5B . . . 120.00 no
C4B C5B H5B . . . 120.00 no
C5A C6A H6A . . . 120.00 no
C1A C6A H6A . . . 120.00 no
C5B C6B H6B . . . 120.00 no
C1B C6B H6B . . . 120.00 no
C3A C7A H72 . . . 110.00 no
C3A C7A H71 . . . 109.00 no
H71 C7A H72 . . . 110.00 no
H71 C7A H73 . . . 109.00 no
C3A C7A H73 . . . 109.00 no
H72 C7A H73 . . . 109.00 no
C3B C7B H74 . . . 109.00 no
C3B C7B H75 . . . 109.00 no
C3B C7B H76 . . . 110.00 no
H74 C7B H75 . . . 109.00 no
H74 C7B H76 . . . 110.00 no
H75 C7B H76 . . . 110.00 no
C4A C8A H82 . . . 109.00 no
C4A C8A H83 . . . 109.00 no
C4A C8A H81 . . . 109.00 no
H81 C8A H82 . . . 110.00 no
H81 C8A H83 . . . 109.00 no
H82 C8A H83 . . . 110.00 no
C4B C8B H84 . . . 109.00 no
C4B C8B H85 . . . 109.00 no
C4B C8B H86 . . . 109.00 no
H85 C8B H86 . . . 110.00 no
H84 C8B H85 . . . 109.00 no
H84 C8B H86 . . . 110.00 no
N1 C9 H9B . . . 109.00 no
H9A C9 H9B . . . 108.00 no
C10 C9 H9A . . . 109.00 no
C10 C9 H9B . . . 109.00 no
N1 C9 H9A . . . 109.00 no

loop_
_geom_bond_atom_site_label_1
_geom_bond_atom_site_label_2
_geom_bond_site_symmetry_1
_geom_bond_site_symmetry_2
_geom_bond_distance
_geom_bond_publ_flag
O1 C10 . . 1.230(2) no
N1 C1A . . 1.505(4) no
N1 C9 . . 1.425(3) no
N1 C1B . . 1.225(7) no
N2 N3 . . 1.418(3) no
N2 C10 . . 1.324(3) no
N1 H1 . . 0.8600 no
N2 H2 . . 0.8600 no
N3 H3A . . 0.91(3) no
N3 H3B . . 0.93(3) no
C1A C2A . . 1.390(4) no
C1A C6A . . 1.390(4) no
C1B C2B . . 1.390(10) no
C1B C6B . . 1.390(10) no
C2A C3A . . 1.390(4) no
C2B C3B . . 1.390(10) no
C3A C7A . . 1.508(5) no
C3A C4A . . 1.390(4) no
C3B C4B . . 1.390(13) no
C3B C7B . . 1.461(14) no
C4A C8A . . 1.523(5) no
C4A C5A . . 1.390(4) no
C4B C5B . . 1.390(12) no
C4B C8B . . 1.538(13) no
C5A C6A . . 1.390(4) no
C5B C6B . . 1.391(10) no
C9 C10 . . 1.519(3) no
C2A H2A . . 0.9300 no
C2B H2B . . 0.9300 no
C5A H5A . . 0.9300 no
C5B H5B . . 0.9300 no
C6A H6A . . 0.9300 no
C6B H6B . . 0.9300 no
C7A H71 . . 0.9600 no
C7A H72 . . 0.9600 no
C7A H73 . . 0.9600 no
C7B H74 . . 0.9600 no
C7B H75 . . 0.9600 no
C7B H76 . . 0.9600 no
C8A H81 . . 0.9600 no
C8A H82 . . 0.9600 no
C8A H83 . . 0.9600 no
C8B H84 . . 0.9600 no
C8B H86 . . 0.9600 no
C8B H85 . . 0.9600 no
C9 H9B . . 0.9700 no
C9 H9A . . 0.9700 no

loop_
_geom_contact_atom_site_label_1
_geom_contact_atom_site_label_2
_geom_contact_distance
_geom_contact_site_symmetry_1
_geom_contact_site_symmetry_2
_geom_contact_publ_flag
O1 N1 3.223(2) . 1_565 no
O1 N3 3.156(3) . 1_455 no
O1 N3 2.779(3) . . no
O1 C6B 3.269(7) . 1_465 no
O1 N3 3.223(2) . 2_675 no
O1 H3A 2.39(2) . . no
O1 H1 2.5200 . 1_565 no
O1 H6B 2.8100 . 1_465 no
O1 H3B 2.32(3) . 1_455 no
O1 H3A 2.42(2) . 2_675 no
N1 O1 3.223(2) . 1_545 no
N1 N2 2.672(3) . . no
N2 C1B 3.240(7) . . no
N2 N1 2.672(3) . . no
N2 C1A 3.280(4) . . no
N2 N3 3.139(3) . 2_765 no
N3 O1 3.156(3) . 1_655 no
N3 O1 3.223(2) . 2_675 no
N3 O1 2.779(3) . . no
N3 N3 3.226(3) . 2_775 no
N3 N2 3.139(3) . 2_765 no
N1 H2 2.2500 . . no
N2 H9B 2.9000 . 2_665 no
N3 H2 2.4700 . 2_765 no
N3 H3B 2.78(2) . 2_775 no
N3 H9B 2.5800 . 2_665 no
C1A N2 3.280(4) . . no
C1B N2 3.240(7) . . no
C2B C10 3.392(7) . . no
C5B C7B 3.579(15) . 1_545 no
C6A C10 3.230(4) . . no
C6B O1 3.269(7) . 1_645 no
C7B C5B 3.579(15) . 1_565 no
C10 C2B 3.392(7) . . no
C10 C6A 3.230(4) . . no
C1A H2 2.8600 . . no
C1A H71 2.8700 . 1_455 no
C1B H2 2.7300 . . no
C2A H71 2.8600 . 1_455 no
C2B H9A 2.7200 . . no
C3B H9A 3.0200 . 1_655 no
C5A H72 2.9800 . 1_565 no
C5A H83 2.9400 . 1_455 no
C6A H72 3.0300 . 1_465 no
C6A H9A 2.5800 . . no
C6A H83 2.9500 . 1_455 no
C7A H5A 3.1000 . 1_545 no
C7A H6A 2.8800 . 1_645 no
C7A H81 2.8400 . . no
C7A H83 2.9500 . . no
C7B H85 2.6500 . . no
C7B H84 2.9600 . 2_756 no
C8A H71 2.9700 . . no
C8A H73 2.8000 . . no
C8B H76 2.8600 . . no
C8B H74 2.8400 . . no
C8B H74 2.9900 . 2_756 no
C9 H2B 2.5900 . . no
C9 H6A 2.5200 . . no
C10 H3B 3.00(3) . 1_455 no
C10 H6A 2.7200 . . no
C10 H2B 2.9400 . . no
H1 H6B 2.0700 . . no
H1 H2 2.4400 . . no
H1 H2A 2.4900 . . no
H1 O1 2.5200 . 1_545 no
H2 C1A 2.8600 . . no
H2 N1 2.2500 . . no
H2 H9B 2.4800 . 1_655 no
H2 C1B 2.7300 . . no
H2 H1 2.4400 . . no
H2 N3 2.4700 . 2_765 no
H2A H72 2.3200 . . no
H2A H1 2.4900 . . no
H2B C10 2.9400 . . no
H2B C9 2.5900 . . no
H2B H75 2.3700 . . no
H2B H9A 2.2400 . . no
H3A O1 2.42(2) . 2_675 no
H3A O1 2.39(2) . . no
H3A H9B 2.5900 . 2_665 no
H3A H3B 2.47(4) . 2_775 no
H3B C10 3.00(3) . 1_655 no
H3B O1 2.32(3) . 1_655 no
H3B H3A 2.47(4) . 2_775 no
H3B H6B 2.2800 . 1_565 no
H3B N3 2.78(2) . 2_775 no
H5A H82 2.3200 . . no
H5A C7A 3.1000 . 1_565 no
H5B H86 2.2900 . . no
H6A C9 2.5200 . . no
H6A C10 2.7200 . . no
H6A H72 2.2400 . 1_465 no
H6A H9A 2.0900 . . no
H6A C7A 2.8800 . 1_465 no
H6B O1 2.8100 . 1_645 no
H6B H1 2.0700 . . no
H6B H3B 2.2800 . 1_545 no
H9A C6A 2.5800 . . no
H9A C2B 2.7200 . . no
H9A C3B 3.0200 . 1_455 no
H9A H6A 2.0900 . . no
H9A H2B 2.2400 . . no
H9B N2 2.9000 . 2_665 no
H9B N3 2.5800 . 2_665 no
H9B H2 2.4800 . 1_455 no
H9B H3A 2.5900 . 2_665 no
H71 C1A 2.8700 . 1_655 no
H71 C2A 2.8600 . 1_655 no
H71 C8A 2.9700 . . no
H72 H6A 2.2400 . 1_645 no
H72 C6A 3.0300 . 1_645 no
H72 H2A 2.3200 . . no
H72 C5A 2.9800 . 1_545 no
H73 C8A 2.8000 . . no
H73 H81 2.3800 . . no
H74 C8B 2.8400 . . no
H74 H84 2.0400 . 2_756 no
H74 C8B 2.9900 . 2_756 no
H75 H2B 2.3700 . . no
H76 C8B 2.8600 . . no
H76 H85 2.2900 . . no
H81 H73 2.3800 . . no
H81 C7A 2.8400 . . no
H82 H5A 2.3200 . . no
H83 C6A 2.9500 . 1_655 no
H83 C7A 2.9500 . . no
H83 C5A 2.9400 . 1_655 no
H84 C7B 2.9600 . 2_756 no
H84 H74 2.0400 . 2_756 no
H85 C7B 2.6500 . . no
H85 H76 2.2900 . . no
H86 H5B 2.2900 . . no

loop_
_geom_hbond_atom_site_label_D
_geom_hbond_atom_site_label_H
_geom_hbond_atom_site_label_A
_geom_hbond_site_symmetry_A
_geom_hbond_distance_DH
_geom_hbond_distance_HA
_geom_hbond_distance_DA
_geom_hbond_angle_DHA
_geom_hbond_publ_flag
N1 H1 O1 1_545 0.8600 2.5200 3.223(2) 140.00 yes
N2 H2 N1 . 0.8600 2.2500 2.672(3) 110.00 yes
N2 H2 N3 2_765 0.8600 2.4700 3.139(3) 136.00 yes
N3 H3A O1 . 0.91(3) 2.39(2) 2.779(3) 105.6(17) yes
N3 H3A O1 2_675 0.91(3) 2.42(2) 3.223(2) 147(2) yes
N3 H3B O1 1_655 0.93(3) 2.32(3) 3.156(3) 149(2) yes
C9 H9B N3 2_665 0.9700 2.5800 3.484(3) 155.00 yes

loop_
_geom_torsion_atom_site_label_1
_geom_torsion_atom_site_label_2
_geom_torsion_atom_site_label_3
_geom_torsion_atom_site_label_4
_geom_torsion_site_symmetry_1
_geom_torsion_site_symmetry_2
_geom_torsion_site_symmetry_3
_geom_torsion_site_symmetry_4
_geom_torsion
_geom_torsion_publ_flag
C9 N1 C1A C2A . . . . 176.3(2) no
C9 N1 C1A C6A . . . . -4.5(4) no
C1A N1 C9 C10 . . . . 78.7(2) no
N3 N2 C10 O1 . . . . -2.4(3) no
N3 N2 C10 C9 . . . . 175.88(18) no
N1 C1A C2A C3A . . . . 179.2(2) no
N1 C1A C6A C5A . . . . -179.1(3) no
C2A C1A C6A C5A . . . . 0.1(5) no
C6A C1A C2A C3A . . . . 0.0(5) no
C1A C2A C3A C7A . . . . -177.7(3) no
C1A C2A C3A C4A . . . . 0.0(4) no
C7A C3A C4A C5A . . . . 177.6(3) no
C2A C3A C4A C8A . . . . 178.9(3) no
C2A C3A C4A C5A . . . . 0.0(4) no
C7A C3A C4A C8A . . . . -3.4(5) no
C8A C4A C5A C6A . . . . -179.0(3) no
C3A C4A C5A C6A . . . . 0.0(4) no
C4A C5A C6A C1A . . . . -0.1(4) no
N1 C9 C10 N2 . . . . 19.1(3) no
N1 C9 C10 O1 . . . . -162.6(2) no
